data_1516417
loop_
_publ_author_name
'Khan, Muhammad S. A.'
'Heger, Dominik'
'Necas, Marek'
'Sindelar, Vladimir'

_publ_section_title
;
 Remarkable salt effect on stability of supramolecular complex between
 modified cucurbit[6]uril and methylviologen in aqueous media.
;
_journal_issue 32
_journal_name_full 'The journal of physical chemistry. B'
_journal_page_first 11054
_journal_page_last 11057
_journal_paper_doi 10.1021/jp9059906
_journal_volume 113
_journal_year 2009
_chemical_formula_sum 'C54 H78 I2 N26 O20'
_chemical_formula_weight 1665.22
_chemical_name_systematic
; 
 ? 
;
_space_group_IT_number 14
_symmetry_cell_setting monoclinic
_symmetry_space_group_name_Hall '-P 2yn'
_symmetry_space_group_name_H-M 'P 1 21/n 1'
_atom_sites_solution_hydrogens geom
_atom_sites_solution_primary direct
_atom_sites_solution_secondary difmap
_audit_creation_method SHELXL-97
_cell_angle_alpha 90.00
_cell_angle_beta 92.249(2)
_cell_angle_gamma 90.00
_cell_formula_units_Z 4
_cell_length_a 11.8818(2)
_cell_length_b 24.8098(4)
_cell_length_c 22.2737(4)
_cell_measurement_reflns_used 42839
_cell_measurement_temperature 120(2)
_cell_measurement_theta_max 27.48
_cell_measurement_theta_min 2.57
_cell_volume 6560.90(19)
_computing_cell_refinement Xcalibur
_computing_data_collection 'Xcalibur (Oxford Diffraction Ltd, 2006)'
_computing_data_reduction Xcalibur
_computing_structure_refinement 'SHELXL-97 (Sheldrick, 1997)'
_computing_structure_solution 'SHELXS-97 (Sheldrick, 1990)'
_diffrn_ambient_temperature 120(2)
_diffrn_detector_area_resol_mean 0.06
_diffrn_measured_fraction_theta_full 0.996
_diffrn_measured_fraction_theta_max 0.996
_diffrn_measurement_device_type 'Kuma KM-4 CCD diffractometer'
_diffrn_measurement_method '\w scan'
_diffrn_radiation_monochromator graphite
_diffrn_radiation_source 'fine-focus sealed tube'
_diffrn_radiation_type MoK\a
_diffrn_radiation_wavelength 0.71073
_diffrn_reflns_av_R_equivalents 0.0279
_diffrn_reflns_av_sigmaI/netI 0.0607
_diffrn_reflns_limit_h_max 14
_diffrn_reflns_limit_h_min -14
_diffrn_reflns_limit_k_max 20
_diffrn_reflns_limit_k_min -29
_diffrn_reflns_limit_l_max 26
_diffrn_reflns_limit_l_min -26
_diffrn_reflns_number 38046
_diffrn_reflns_theta_full 25.00
_diffrn_reflns_theta_max 25.00
_diffrn_reflns_theta_min 2.57
_diffrn_standards_decay_% none
_diffrn_standards_interval_count 0
_diffrn_standards_interval_time 0
_diffrn_standards_number 0
_exptl_absorpt_coefficient_mu 1.054
_exptl_absorpt_correction_T_max 0.7427
_exptl_absorpt_correction_T_min 0.6778
_exptl_absorpt_correction_type multi-scan
_exptl_absorpt_process_details Xcalibur
_exptl_crystal_density_diffrn 1.686
_exptl_crystal_density_method 'not measured'
_exptl_crystal_F_000 3400
_exptl_crystal_size_max 0.40
_exptl_crystal_size_mid 0.40
_exptl_crystal_size_min 0.30
_refine_diff_density_max 1.016
_refine_diff_density_min -0.580
_refine_diff_density_rms 0.084
_refine_ls_extinction_method none
_refine_ls_goodness_of_fit_ref 0.968
_refine_ls_hydrogen_treatment constr
_refine_ls_matrix_type full
_refine_ls_number_parameters 1011
_refine_ls_number_reflns 11524
_refine_ls_number_restraints 203
_refine_ls_restrained_S_all 0.961
_refine_ls_R_factor_all 0.0680
_refine_ls_R_factor_gt 0.0373
_refine_ls_shift/su_max 0.001
_refine_ls_shift/su_mean 0.000
_refine_ls_structure_factor_coef Fsqd
_refine_ls_weighting_details 'calc w=1/[\s^2^(Fo^2^)+(0.0646P)^2^+0.0000P] where P=(Fo^2^+2Fc^2^)/3'
_refine_ls_weighting_scheme calc
_refine_ls_wR_factor_gt 0.0993
_refine_ls_wR_factor_ref 0.1117
_reflns_number_gt 7417
_reflns_number_total 11524
_reflns_threshold_expression >2sigma(I)
_cod_data_source_file jp9059906_si_003.cif
_cod_data_source_block MeCB6complex
_cod_depositor_comments
;
The following automatic conversions were performed:

'_symmetry_cell_setting' value 'Monoclinic' changed to 'monoclinic'
according to
/usr/data/users/saulius/automatic-downloads/retrospective/ACS/lib/dictionaries/cif_core.dic
dictionary named 'cif_core.dic' version 2.4.2 from 2011-04-26.

Automatic conversion script
Id: cif_fix_values 2281 2013-09-26 08:29:07Z andrius 
;
_cod_original_sg_symbol_H-M P2(1)/n
_cod_database_code 1516417

loop_
_symmetry_equiv_pos_as_xyz
'x, y, z'
'-x+1/2, y+1/2, -z+1/2'
'-x, -y, -z'
'x-1/2, -y-1/2, z-1/2'

loop_
_atom_site_label
_atom_site_type_symbol
_atom_site_fract_x
_atom_site_fract_y
_atom_site_fract_z
_atom_site_U_iso_or_equiv
_atom_site_adp_type
_atom_site_occupancy
_atom_site_symmetry_multiplicity
_atom_site_calc_flag
_atom_site_refinement_flags
_atom_site_disorder_assembly
_atom_site_disorder_group
I1 I 0.09003(2) 0.019596(11) 0.374325(13) 0.03392(10) Uani 1 1 d . . .
I2A I 0.48059(5) 0.02366(2) 0.88622(2) 0.02519(19) Uani 0.4581(8) 1 d P A 1
I2B I 0.4042(7) 0.0541(3) 0.8721(3) 0.046(3) Uani 0.0419(8) 1 d P A 2
I2C I 0.65201(5) -0.01331(2) 0.92774(3) 0.02631(19) Uani 0.4581(8) 1 d P A 3
I2D I 0.7389(8) -0.0336(4) 0.9431(4) 0.068(3) Uani 0.0419(8) 1 d P A 4
O1 O 0.5293(2) -0.24049(12) 0.85355(13) 0.0368(7) Uani 1 1 d . . .
O2 O 0.2624(3) -0.24646(11) 1.07800(14) 0.0495(9) Uani 1 1 d . . .
O3 O 0.3789(2) -0.12468(11) 0.80929(13) 0.0293(7) Uani 1 1 d . . .
O4 O 0.1309(3) -0.11978(11) 1.05144(12) 0.0391(8) Uani 1 1 d . . .
O5 O 0.1276(2) -0.12794(11) 0.72733(12) 0.0309(7) Uani 1 1 d . . .
O6 O -0.0951(3) -0.14392(12) 0.96482(13) 0.0452(8) Uani 1 1 d . . .
O7 O 0.0339(2) -0.25385(11) 0.67869(12) 0.0322(7) Uani 1 1 d . . .
O8 O -0.2033(2) -0.28585(11) 0.92066(14) 0.0369(7) Uani 1 1 d . . .
O9 O 0.1895(2) -0.36571(10) 0.73471(12) 0.0321(7) Uani 1 1 d . . .
O10 O -0.0851(2) -0.41811(10) 0.94733(13) 0.0283(7) Uani 1 1 d . . .
O11 O 0.4375(2) -0.36503(11) 0.80491(12) 0.0291(7) Uani 1 1 d . . .
O12 O 0.1465(2) -0.38805(11) 1.02486(11) 0.0304(7) Uani 1 1 d . . .
N1 N 0.5253(2) -0.28651(12) 0.94300(14) 0.0226(7) Uani 1 1 d . . .
N2 N 0.5090(3) -0.19723(13) 0.94351(14) 0.0259(8) Uani 1 1 d . . .
N3 N 0.4053(3) -0.28897(12) 1.02842(14) 0.0222(7) Uani 1 1 d . . .
N4 N 0.4082(3) -0.19947(12) 1.03640(14) 0.0307(8) Uani 1 1 d . . .
N5 N 0.4015(3) -0.11894(12) 0.91301(15) 0.0262(8) Uani 1 1 d . . .
N6 N 0.2571(3) -0.07699(12) 0.86794(13) 0.0226(7) Uani 1 1 d . . .
N7 N 0.3031(3) -0.11844(13) 1.00648(15) 0.0308(8) Uani 1 1 d . . .
N8 N 0.1611(3) -0.07486(13) 0.96236(14) 0.0275(8) Uani 1 1 d . . .
N9 N 0.0806(2) -0.07768(12) 0.80996(13) 0.0216(7) Uani 1 1 d . . .
N10 N -0.0508(2) -0.12850(12) 0.76453(13) 0.0212(7) Uani 1 1 d . . .
N11 N -0.0162(3) -0.07976(12) 0.90468(14) 0.0244(8) Uani 1 1 d . . .
N12 N -0.1302(3) -0.14136(12) 0.86227(15) 0.0238(8) Uani 1 1 d . . .
N13 N -0.1062(3) -0.21978(13) 0.73712(15) 0.0277(8) Uani 1 1 d . . .
N14 N -0.0816(3) -0.30882(13) 0.73383(15) 0.0297(8) Uani 1 1 d . . .
N15 N -0.1853(3) -0.23247(13) 0.83602(15) 0.0282(8) Uani 1 1 d . . .
N16 N -0.1830(3) -0.32214(13) 0.82600(16) 0.0325(9) Uani 1 1 d . . .
N17 N 0.0104(3) -0.39331(12) 0.75619(14) 0.0254(8) Uani 1 1 d . . .
N18 N 0.1564(3) -0.43771(12) 0.79755(14) 0.0247(8) Uani 1 1 d . . .
N19 N -0.0988(3) -0.41034(13) 0.84445(15) 0.0287(8) Uani 1 1 d . . .
N20 N 0.0469(3) -0.45499(13) 0.88592(14) 0.0255(8) Uani 1 1 d . . .
N21 N 0.3264(2) -0.42279(12) 0.85831(13) 0.0198(7) Uani 1 1 d . . .
N22 N 0.4531(2) -0.37282(12) 0.90818(13) 0.0214(7) Uani 1 1 d . . .
N23 N 0.2184(2) -0.43747(12) 0.94726(13) 0.0200(7) Uani 1 1 d . . .
N24 N 0.3277(2) -0.37527(12) 0.99261(13) 0.0210(7) Uani 1 1 d . . .
C1 C 0.5217(3) -0.24145(18) 0.90823(19) 0.0286(10) Uani 1 1 d . . .
C2 C 0.3488(4) -0.24499(16) 1.05053(18) 0.0308(10) Uani 1 1 d . . .
C3 C 0.5157(3) -0.27447(15) 1.00653(16) 0.0232(9) Uani 1 1 d . . .
C4 C 0.5127(3) -0.21091(15) 1.00742(17) 0.0254(9) Uani 1 1 d . . .
C5 C 0.3497(3) -0.10847(15) 0.85802(19) 0.0234(9) Uani 1 1 d . . .
C6 C 0.1923(4) -0.10527(15) 1.01130(18) 0.0300(10) Uani 1 1 d . . .
C7 C 0.3560(4) -0.08701(15) 0.96083(18) 0.0298(10) Uani 1 1 d . . .
H7A H 0.4128 -0.0612 0.9785 0.036 Uiso 1 1 calc R . .
C8 C 0.2550(3) -0.05729(15) 0.92893(17) 0.0258(9) Uani 1 1 d . . .
H8A H 0.2644 -0.0173 0.9308 0.031 Uiso 1 1 calc R . .
C9 C 0.0588(3) -0.11296(15) 0.76382(17) 0.0218(9) Uani 1 1 d . . .
C10 C -0.0818(3) -0.12360(16) 0.91530(19) 0.0289(10) Uani 1 1 d . . .
C11 C -0.0213(3) -0.06359(15) 0.84174(17) 0.0217(9) Uani 1 1 d . . .
C12 C -0.1116(3) -0.10385(15) 0.81282(17) 0.0228(9) Uani 1 1 d . . .
C13 C -0.0431(3) -0.25988(16) 0.71291(18) 0.0279(10) Uani 1 1 d . . .
C14 C -0.1922(3) -0.28072(17) 0.8672(2) 0.0322(11) Uani 1 1 d . . .
C15 C -0.1974(3) -0.24094(16) 0.77153(19) 0.0307(10) Uani 1 1 d . . .
H15A H -0.2722 -0.2280 0.7552 0.037 Uiso 1 1 calc R . .
C16 C -0.1856(3) -0.30306(16) 0.7648(2) 0.0339(11) Uani 1 1 d . . .
H16A H -0.2506 -0.3187 0.7408 0.041 Uiso 1 1 calc R . .
C17 C 0.1240(4) -0.39597(16) 0.75984(17) 0.0270(10) Uani 1 1 d . . .
C18 C -0.0493(3) -0.42722(15) 0.89723(19) 0.0246(9) Uani 1 1 d . . .
C19 C -0.0438(3) -0.43374(16) 0.79203(18) 0.0291(10) Uani 1 1 d . . .
C20 C 0.0600(3) -0.46542(15) 0.82180(17) 0.0241(9) Uani 1 1 d . . .
C21 C 0.4093(3) -0.38476(15) 0.85221(17) 0.0202(9) Uani 1 1 d . . .
C22 C 0.2237(3) -0.39922(16) 0.99198(16) 0.0216(9) Uani 1 1 d . . .
C23 C 0.3248(3) -0.44372(15) 0.91926(16) 0.0193(8) Uani 1 1 d . . .
H23A H 0.3526 -0.4817 0.9217 0.023 Uiso 1 1 calc R . .
C24 C 0.4044(3) -0.40467(15) 0.95408(16) 0.0203(9) Uani 1 1 d . . .
H24A H 0.4634 -0.4246 0.9784 0.024 Uiso 1 1 calc R . .
C25 C 0.5120(3) -0.14342(16) 0.9184(2) 0.0336(11) Uani 1 1 d . . .
H25A H 0.5618 -0.1205 0.9444 0.040 Uiso 1 1 calc R . .
H25B H 0.5445 -0.1451 0.8782 0.040 Uiso 1 1 calc R . .
C26 C 0.3679(4) -0.14677(16) 1.05424(18) 0.0365(11) Uani 1 1 d . . .
H26A H 0.4333 -0.1243 1.0671 0.044 Uiso 1 1 calc R . .
H26B H 0.3199 -0.1512 1.0893 0.044 Uiso 1 1 calc R . .
C27 C 0.1905(3) -0.05310(16) 0.81929(17) 0.0246(9) Uani 1 1 d . . .
H27A H 0.2321 -0.0563 0.7818 0.030 Uiso 1 1 calc R . .
H27B H 0.1806 -0.0142 0.8277 0.030 Uiso 1 1 calc R . .
C28 C 0.0480(3) -0.05316(16) 0.95280(18) 0.0303(10) Uani 1 1 d . . .
H28A H 0.0071 -0.0567 0.9905 0.036 Uiso 1 1 calc R . .
H28B H 0.0534 -0.0143 0.9434 0.036 Uiso 1 1 calc R . .
C29 C -0.0987(3) -0.16428(15) 0.71826(18) 0.0275(10) Uani 1 1 d . . .
H29A H -0.1751 -0.1513 0.7061 0.033 Uiso 1 1 calc R . .
H29B H -0.0518 -0.1624 0.6825 0.033 Uiso 1 1 calc R . .
C30 C -0.2180(3) -0.18207(16) 0.8628(2) 0.0322(10) Uani 1 1 d . . .
H30A H -0.2381 -0.1887 0.9049 0.039 Uiso 1 1 calc R . .
H30B H -0.2859 -0.1681 0.8408 0.039 Uiso 1 1 calc R . .
C31 C -0.0446(4) -0.35974(15) 0.70998(19) 0.0350(11) Uani 1 1 d . . .
H31A H 0.0085 -0.3529 0.6777 0.042 Uiso 1 1 calc R . .
H31B H -0.1104 -0.3793 0.6921 0.042 Uiso 1 1 calc R . .
C32 C -0.2009(3) -0.37885(16) 0.8421(2) 0.0373(11) Uani 1 1 d . . .
H32A H -0.2353 -0.3804 0.8818 0.045 Uiso 1 1 calc R . .
H32B H -0.2548 -0.3952 0.8123 0.045 Uiso 1 1 calc R . .
C33 C 0.2735(3) -0.45121(15) 0.80821(17) 0.0237(9) Uani 1 1 d . . .
H33A H 0.3148 -0.4430 0.7716 0.028 Uiso 1 1 calc R . .
H33B H 0.2799 -0.4904 0.8157 0.028 Uiso 1 1 calc R . .
C34 C 0.1228(3) -0.47288(15) 0.93489(17) 0.0235(9) Uani 1 1 d . . .
H34A H 0.0795 -0.4761 0.9718 0.028 Uiso 1 1 calc R . .
H34B H 0.1514 -0.5092 0.9251 0.028 Uiso 1 1 calc R . .
C35 C 0.5499(3) -0.33856(15) 0.91789(17) 0.0228(9) Uani 1 1 d . . .
H35A H 0.6049 -0.3572 0.9452 0.027 Uiso 1 1 calc R . .
H35B H 0.5860 -0.3332 0.8790 0.027 Uiso 1 1 calc R . .
C36 C 0.3689(3) -0.34330(15) 1.04390(17) 0.0241(9) Uani 1 1 d . . .
H36A H 0.4331 -0.3625 1.0639 0.029 Uiso 1 1 calc R . .
H36B H 0.3085 -0.3406 1.0731 0.029 Uiso 1 1 calc R . .
C37 C 0.6102(3) -0.29992(16) 1.04420(18) 0.0298(10) Uani 1 1 d . . .
H37A H 0.6054 -0.3392 1.0408 0.045 Uiso 1 1 calc R . .
H37B H 0.6036 -0.2893 1.0863 0.045 Uiso 1 1 calc R . .
H37C H 0.6828 -0.2877 1.0298 0.045 Uiso 1 1 calc R . .
C38 C 0.6140(4) -0.18381(18) 1.0401(2) 0.0572(16) Uani 1 1 d . . .
H38A H 0.6077 -0.1446 1.0359 0.086 Uiso 1 1 calc R . .
H38B H 0.6838 -0.1961 1.0225 0.086 Uiso 1 1 calc R . .
H38C H 0.6151 -0.1934 1.0828 0.086 Uiso 1 1 calc R . .
C39 C -0.0490(3) -0.00390(16) 0.8340(2) 0.0336(11) Uani 1 1 d . . .
H39A H 0.0126 0.0178 0.8518 0.050 Uiso 1 1 calc R . .
H39B H -0.1189 0.0043 0.8541 0.050 Uiso 1 1 calc R . .
H39C H -0.0586 0.0045 0.7911 0.050 Uiso 1 1 calc R . .
C40 C -0.2205(3) -0.07790(17) 0.7895(2) 0.0368(11) Uani 1 1 d . . .
H40A H -0.2704 -0.1056 0.7719 0.055 Uiso 1 1 calc R . .
H40B H -0.2038 -0.0511 0.7588 0.055 Uiso 1 1 calc R . .
H40C H -0.2576 -0.0602 0.8228 0.055 Uiso 1 1 calc R . .
C41 C -0.1293(4) -0.46891(18) 0.7557(2) 0.0589(16) Uani 1 1 d . . .
H41A H -0.1911 -0.4462 0.7398 0.088 Uiso 1 1 calc R . .
H41B H -0.1594 -0.4967 0.7820 0.088 Uiso 1 1 calc R . .
H41C H -0.0917 -0.4861 0.7224 0.088 Uiso 1 1 calc R . .
C42 C 0.0625(4) -0.52506(15) 0.80855(19) 0.0323(10) Uani 1 1 d . . .
H42A H 0.1295 -0.5412 0.8284 0.049 Uiso 1 1 calc R . .
H42B H 0.0649 -0.5306 0.7651 0.049 Uiso 1 1 calc R . .
H42C H -0.0052 -0.5421 0.8236 0.049 Uiso 1 1 calc R . .
N52 N 0.6346(3) 0.22072(14) 0.37307(14) 0.0256(8) Uani 1 1 d . . .
C62 C 0.266(3) 0.2502(13) 0.6915(12) 0.031(4) Uani 0.369(10) 1 d PDU B 1
H62A H 0.2712 0.2871 0.7069 0.046 Uiso 0.369(10) 1 calc PR B 1
H62B H 0.2966 0.2251 0.7218 0.046 Uiso 0.369(10) 1 calc PR B 1
H62C H 0.1863 0.2414 0.6824 0.046 Uiso 0.369(10) 1 calc PR B 1
N51 N 0.330(2) 0.2455(6) 0.6358(9) 0.024(2) Uani 0.369(10) 1 d PDU B 1
C52 C 0.3545(11) 0.2891(5) 0.6036(6) 0.027(2) Uani 0.369(10) 1 d PDU B 1
H52A H 0.3301 0.3237 0.6160 0.032 Uiso 0.369(10) 1 calc PR B 1
C53 C 0.4140(12) 0.2841(5) 0.5531(6) 0.031(2) Uani 0.369(10) 1 d PDU B 1
H53A H 0.4363 0.3159 0.5330 0.037 Uiso 0.369(10) 1 calc PR B 1
C55 C 0.4219(14) 0.1904(7) 0.5674(9) 0.024(3) Uani 0.369(10) 1 d PDU B 1
H55A H 0.4486 0.1555 0.5578 0.028 Uiso 0.369(10) 1 calc PR B 1
C56 C 0.3630(12) 0.1967(6) 0.6181(8) 0.022(2) Uani 0.369(10) 1 d PDU B 1
H56A H 0.3450 0.1660 0.6412 0.027 Uiso 0.369(10) 1 calc PR B 1
C62A C 0.260(2) 0.2510(8) 0.6857(7) 0.033(3) Uani 0.631(10) 1 d PDU B 2
H62D H 0.2449 0.2160 0.7041 0.050 Uiso 0.631(10) 1 calc PR B 2
H62E H 0.1883 0.2694 0.6761 0.050 Uiso 0.631(10) 1 calc PR B 2
H62F H 0.3056 0.2731 0.7137 0.050 Uiso 0.631(10) 1 calc PR B 2
N51A N 0.3215(13) 0.2427(4) 0.6294(5) 0.0216(17) Uani 0.631(10) 1 d PDU B 2
C52A C 0.3047(7) 0.2776(3) 0.5839(3) 0.0246(15) Uani 0.631(10) 1 d PDU B 2
H52B H 0.2515 0.3059 0.5875 0.030 Uiso 0.631(10) 1 calc PR B 2
C53A C 0.3620(7) 0.2732(3) 0.5330(3) 0.0238(17) Uani 0.631(10) 1 d PDU B 2
H53B H 0.3466 0.2970 0.5002 0.029 Uiso 0.631(10) 1 calc PR B 2
C55A C 0.4566(8) 0.1966(4) 0.5748(5) 0.022(2) Uani 0.631(10) 1 d PDU B 2
H55B H 0.5059 0.1668 0.5711 0.027 Uiso 0.631(10) 1 calc PR B 2
C56A C 0.3976(7) 0.2031(4) 0.6258(5) 0.0240(18) Uani 0.631(10) 1 d PDU B 2
H56B H 0.4107 0.1794 0.6589 0.029 Uiso 0.631(10) 1 calc PR B 2
C54 C 0.4446(3) 0.23314(15) 0.52915(17) 0.0229(9) Uani 1 1 d . . .
C57 C 0.5930(3) 0.26895(16) 0.38919(18) 0.0281(10) Uani 1 1 d . B .
H57A H 0.6068 0.2999 0.3655 0.034 Uiso 1 1 calc R . .
C58 C 0.5311(3) 0.27369(15) 0.43926(17) 0.0258(9) Uani 1 1 d . . .
H58A H 0.5023 0.3079 0.4503 0.031 Uiso 1 1 calc R B .
C59 C 0.5102(3) 0.22873(15) 0.47398(17) 0.0211(9) Uani 1 1 d . B .
C60 C 0.5559(3) 0.17959(15) 0.45682(18) 0.0237(9) Uani 1 1 d . . .
H60A H 0.5453 0.1483 0.4806 0.028 Uiso 1 1 calc R B .
C61 C 0.6160(3) 0.17644(16) 0.40566(18) 0.0261(9) Uani 1 1 d . B .
H61A H 0.6447 0.1427 0.3932 0.031 Uiso 1 1 calc R . .
C63 C 0.7006(4) 0.21712(19) 0.31852(18) 0.0398(12) Uani 1 1 d . . .
H63A H 0.7383 0.1820 0.3174 0.060 Uiso 1 1 calc R . .
H63B H 0.7571 0.2459 0.3190 0.060 Uiso 1 1 calc R . .
H63C H 0.6502 0.2210 0.2829 0.060 Uiso 1 1 calc R . .
O100 O 0.8261(3) -0.07363(12) 1.05897(16) 0.0656(11) Uani 1 1 d . . .
O101 O 0.8024(2) 0.06177(11) 0.50626(12) 0.0335(7) Uani 1 1 d . . .
O102 O 0.7890(2) 0.08191(10) 0.37905(13) 0.0354(7) Uani 1 1 d . . .
O103 O 0.3376(2) 0.10131(12) 0.35185(12) 0.0406(8) Uani 1 1 d . . .
O104 O 0.4459(2) 0.16623(12) 0.26437(14) 0.0427(8) Uani 1 1 d . . .
O105 O 0.9662(2) 0.21910(12) 0.76861(13) 0.0390(7) Uani 1 1 d . . .
O106 O 0.1205(3) 0.11072(13) 0.82816(13) 0.0517(9) Uani 1 1 d . . .
O107 O 0.8719(3) 0.12778(14) 0.82204(14) 0.0553(9) Uani 1 1 d . . .

loop_
_atom_site_aniso_label
_atom_site_aniso_U_11
_atom_site_aniso_U_22
_atom_site_aniso_U_33
_atom_site_aniso_U_23
_atom_site_aniso_U_13
_atom_site_aniso_U_12
I1 0.03231(17) 0.03124(18) 0.03858(19) 0.00135(13) 0.00611(12) -0.00400(13)
I2A 0.0332(4) 0.0221(3) 0.0205(3) 0.0039(3) 0.0038(2) -0.0119(3)
I2B 0.043(5) 0.054(5) 0.043(5) 0.025(4) 0.020(4) -0.012(4)
I2C 0.0319(4) 0.0223(3) 0.0254(3) -0.0073(3) 0.0092(3) -0.0077(3)
I2D 0.050(6) 0.122(9) 0.033(5) -0.007(5) 0.008(4) 0.034(5)
O1 0.0358(18) 0.051(2) 0.0243(18) 0.0152(15) 0.0082(13) 0.0046(14)
O2 0.069(2) 0.0304(18) 0.052(2) 0.0098(16) 0.0416(18) 0.0074(16)
O3 0.0262(15) 0.0311(17) 0.0311(18) 0.0028(14) 0.0060(13) 0.0029(13)
O4 0.072(2) 0.0273(17) 0.0180(17) 0.0010(13) 0.0054(15) -0.0077(15)
O5 0.0273(15) 0.0402(17) 0.0257(16) -0.0026(14) 0.0067(13) 0.0073(13)
O6 0.077(2) 0.0347(18) 0.0253(18) 0.0036(15) 0.0186(16) -0.0180(16)
O7 0.0403(18) 0.0269(16) 0.0292(17) -0.0003(13) -0.0001(14) 0.0027(14)
O8 0.0298(17) 0.0368(18) 0.044(2) 0.0145(16) 0.0046(14) 0.0003(13)
O9 0.0533(19) 0.0215(15) 0.0221(16) 0.0025(13) 0.0080(14) -0.0012(14)
O10 0.0232(15) 0.0249(16) 0.0367(19) -0.0031(13) -0.0001(13) -0.0054(12)
O11 0.0329(16) 0.0346(17) 0.0202(16) 0.0025(13) 0.0058(12) -0.0068(13)
O12 0.0202(15) 0.0512(19) 0.0201(16) -0.0060(14) 0.0037(12) 0.0017(13)
N1 0.0222(18) 0.0260(19) 0.0193(19) 0.0066(15) -0.0013(14) -0.0068(14)
N2 0.0243(18) 0.028(2) 0.026(2) 0.0112(16) 0.0054(15) 0.0004(15)
N3 0.0251(18) 0.0213(18) 0.0206(18) 0.0021(15) 0.0049(14) 0.0004(14)
N4 0.054(2) 0.0160(18) 0.022(2) 0.0046(15) 0.0062(17) -0.0003(16)
N5 0.0276(19) 0.0212(18) 0.029(2) 0.0053(16) -0.0076(15) -0.0019(15)
N6 0.0256(18) 0.0248(18) 0.0172(18) -0.0001(15) -0.0028(14) 0.0071(15)
N7 0.044(2) 0.0219(19) 0.025(2) 0.0088(15) -0.0096(16) -0.0089(16)
N8 0.038(2) 0.0242(19) 0.0202(19) 0.0042(15) 0.0008(15) -0.0046(16)
N9 0.0193(17) 0.0242(18) 0.0216(18) 0.0017(15) 0.0047(14) 0.0032(14)
N10 0.0225(18) 0.0222(18) 0.0188(18) 0.0016(14) 0.0013(14) 0.0031(14)
N11 0.0302(19) 0.0190(18) 0.0247(19) 0.0028(15) 0.0085(15) -0.0010(15)
N12 0.0243(18) 0.0188(18) 0.029(2) 0.0031(15) 0.0098(15) -0.0029(14)
N13 0.030(2) 0.0184(18) 0.035(2) 0.0044(16) -0.0007(16) 0.0017(15)
N14 0.031(2) 0.0203(19) 0.037(2) 0.0041(16) -0.0075(16) -0.0032(16)
N15 0.0228(18) 0.025(2) 0.037(2) 0.0068(17) 0.0008(15) -0.0034(15)
N16 0.028(2) 0.027(2) 0.042(2) 0.0133(18) -0.0062(16) -0.0017(16)
N17 0.035(2) 0.0218(18) 0.0191(19) 0.0000(15) -0.0020(15) 0.0025(15)
N18 0.033(2) 0.0201(18) 0.0205(18) 0.0027(15) -0.0056(15) -0.0054(15)
N19 0.0238(19) 0.029(2) 0.033(2) 0.0081(17) -0.0028(16) -0.0008(15)
N20 0.0259(18) 0.0279(19) 0.0223(19) -0.0031(15) -0.0044(14) 0.0059(15)
N21 0.0222(17) 0.0220(18) 0.0154(18) -0.0007(14) 0.0034(13) 0.0001(14)
N22 0.0205(17) 0.0292(19) 0.0149(17) 0.0030(15) 0.0044(13) -0.0046(14)
N23 0.0201(17) 0.0250(18) 0.0151(17) -0.0028(14) 0.0011(13) -0.0040(14)
N24 0.0216(17) 0.0241(18) 0.0174(18) -0.0015(14) 0.0024(13) 0.0006(14)
C1 0.012(2) 0.045(3) 0.028(3) 0.012(2) 0.0007(17) -0.0021(18)
C2 0.046(3) 0.026(2) 0.021(2) 0.0057(19) 0.007(2) 0.000(2)
C3 0.024(2) 0.028(2) 0.017(2) 0.0027(18) -0.0038(17) -0.0038(18)
C4 0.027(2) 0.026(2) 0.022(2) 0.0065(18) -0.0057(18) -0.0050(18)
C5 0.020(2) 0.019(2) 0.031(3) 0.0029(19) 0.0015(18) -0.0046(17)
C6 0.054(3) 0.015(2) 0.021(2) 0.0003(19) -0.002(2) -0.007(2)
C7 0.042(3) 0.016(2) 0.029(2) 0.0029(19) -0.014(2) -0.0108(19)
C8 0.037(2) 0.017(2) 0.024(2) 0.0005(18) -0.0008(18) -0.0032(18)
C9 0.022(2) 0.021(2) 0.023(2) 0.0015(18) 0.0019(17) 0.0070(17)
C10 0.038(3) 0.024(2) 0.025(3) 0.002(2) 0.0151(19) 0.005(2)
C11 0.020(2) 0.023(2) 0.023(2) 0.0035(18) 0.0048(16) 0.0049(17)
C12 0.020(2) 0.022(2) 0.026(2) 0.0050(18) 0.0025(17) 0.0034(17)
C13 0.032(2) 0.025(2) 0.026(2) 0.0038(19) -0.013(2) -0.0004(19)
C14 0.017(2) 0.029(3) 0.050(3) 0.010(2) -0.006(2) -0.0030(18)
C15 0.021(2) 0.026(2) 0.044(3) 0.008(2) -0.011(2) -0.0018(18)
C16 0.028(2) 0.022(2) 0.051(3) 0.009(2) -0.017(2) -0.0053(19)
C17 0.046(3) 0.020(2) 0.014(2) -0.0064(18) -0.0041(19) 0.001(2)
C18 0.024(2) 0.017(2) 0.032(3) -0.0031(19) 0.0011(19) -0.0088(17)
C19 0.033(2) 0.021(2) 0.032(3) 0.0002(19) -0.0176(19) -0.0054(19)
C20 0.031(2) 0.022(2) 0.018(2) -0.0011(17) -0.0034(17) -0.0005(18)
C21 0.019(2) 0.020(2) 0.021(2) 0.0024(18) 0.0046(17) 0.0020(16)
C22 0.020(2) 0.030(2) 0.015(2) 0.0031(18) 0.0008(17) 0.0042(17)
C23 0.022(2) 0.016(2) 0.019(2) 0.0024(17) 0.0017(16) 0.0038(16)
C24 0.022(2) 0.023(2) 0.017(2) 0.0038(17) 0.0035(16) 0.0034(17)
C25 0.020(2) 0.035(3) 0.045(3) 0.023(2) -0.0006(19) -0.0029(19)
C26 0.060(3) 0.026(2) 0.022(2) 0.0000(19) -0.008(2) 0.005(2)
C27 0.022(2) 0.033(2) 0.020(2) 0.0054(19) 0.0063(16) 0.0000(18)
C28 0.047(3) 0.022(2) 0.023(2) -0.0048(19) 0.013(2) -0.001(2)
C29 0.031(2) 0.026(2) 0.026(2) 0.0077(19) -0.0042(18) 0.0037(18)
C30 0.021(2) 0.028(2) 0.049(3) 0.008(2) 0.0102(19) -0.0040(18)
C31 0.060(3) 0.019(2) 0.025(2) 0.0010(19) -0.015(2) 0.005(2)
C32 0.021(2) 0.030(3) 0.061(3) 0.014(2) -0.001(2) 0.0006(19)
C33 0.034(2) 0.018(2) 0.019(2) -0.0028(17) 0.0030(17) 0.0007(18)
C34 0.024(2) 0.029(2) 0.017(2) 0.0027(18) -0.0005(16) -0.0051(17)
C35 0.019(2) 0.030(2) 0.020(2) 0.0050(18) 0.0039(16) -0.0031(17)
C36 0.029(2) 0.025(2) 0.019(2) 0.0002(18) 0.0034(17) -0.0011(18)
C37 0.030(2) 0.032(2) 0.027(2) 0.0072(19) -0.0067(19) -0.0012(19)
C38 0.062(3) 0.032(3) 0.074(4) 0.015(3) -0.049(3) -0.023(2)
C39 0.030(2) 0.028(2) 0.044(3) 0.010(2) 0.010(2) 0.0051(19)
C40 0.026(2) 0.037(3) 0.048(3) 0.003(2) 0.006(2) 0.007(2)
C41 0.073(4) 0.030(3) 0.069(4) 0.005(3) -0.047(3) -0.018(3)
C42 0.040(3) 0.025(2) 0.032(3) -0.002(2) 0.005(2) -0.0016(19)
N52 0.0183(17) 0.038(2) 0.0207(19) -0.0011(16) 0.0006(14) 0.0037(15)
C62 0.032(8) 0.037(9) 0.025(7) -0.002(6) 0.005(6) -0.002(7)
N51 0.025(4) 0.026(3) 0.021(4) 0.002(3) 0.001(3) 0.004(3)
C52 0.031(5) 0.024(3) 0.025(4) 0.002(3) 0.002(4) 0.003(4)
C53 0.034(6) 0.028(5) 0.032(5) 0.002(4) 0.010(4) 0.002(5)
C55 0.025(7) 0.018(5) 0.027(5) -0.005(4) -0.005(5) 0.000(5)
C56 0.022(5) 0.020(3) 0.024(4) 0.000(4) -0.006(4) -0.004(4)
C62A 0.045(6) 0.036(6) 0.020(4) 0.002(4) 0.007(4) 0.010(5)
N51A 0.022(3) 0.025(3) 0.018(3) 0.002(2) 0.003(3) 0.001(2)
C52A 0.027(4) 0.025(3) 0.022(3) 0.005(2) 0.003(3) 0.008(3)
C53A 0.029(4) 0.019(3) 0.025(3) 0.007(3) 0.009(3) 0.008(3)
C55A 0.020(5) 0.019(4) 0.027(4) -0.004(3) -0.004(4) 0.004(3)
C56A 0.023(4) 0.025(3) 0.023(3) 0.004(3) -0.007(3) 0.004(3)
C54 0.019(2) 0.021(2) 0.029(2) 0.0029(18) 0.0031(17) 0.0008(17)
C57 0.034(2) 0.027(2) 0.024(2) 0.0025(19) 0.0020(19) 0.0021(19)
C58 0.033(2) 0.020(2) 0.025(2) -0.0043(18) 0.0063(18) 0.0005(18)
C59 0.017(2) 0.023(2) 0.023(2) -0.0036(18) 0.0028(16) -0.0043(17)
C60 0.018(2) 0.020(2) 0.033(2) -0.0012(18) 0.0008(18) -0.0018(17)
C61 0.022(2) 0.024(2) 0.032(3) -0.009(2) 0.0012(18) 0.0038(17)
C63 0.041(3) 0.056(3) 0.023(3) -0.005(2) 0.008(2) 0.013(2)
O100 0.096(3) 0.0307(19) 0.067(3) 0.0051(18) -0.030(2) 0.0013(19)
O101 0.0351(17) 0.0375(17) 0.0281(17) -0.0047(13) 0.0021(13) -0.0052(13)
O102 0.0391(17) 0.0247(16) 0.0427(19) -0.0033(14) 0.0054(14) 0.0027(13)
O103 0.0381(18) 0.055(2) 0.0291(18) 0.0019(15) 0.0083(14) 0.0034(15)
O104 0.0336(17) 0.0396(18) 0.056(2) 0.0039(16) 0.0138(15) 0.0023(14)
O105 0.0392(18) 0.0470(19) 0.0306(18) 0.0022(15) -0.0014(14) 0.0006(15)
O106 0.069(2) 0.059(2) 0.0269(18) -0.0008(16) 0.0069(16) -0.0161(18)
O107 0.064(2) 0.070(2) 0.032(2) 0.0076(17) -0.0020(16) 0.0045(19)

loop_
_atom_type_symbol
_atom_type_description
_atom_type_scat_dispersion_real
_atom_type_scat_dispersion_imag
_atom_type_scat_source
C C 0.0033 0.0016 'International Tables Vol C Tables 4.2.6.8 and 6.1.1.4'
H H 0.0000 0.0000 'International Tables Vol C Tables 4.2.6.8 and 6.1.1.4'
N N 0.0061 0.0033 'International Tables Vol C Tables 4.2.6.8 and 6.1.1.4'
O O 0.0106 0.0060 'International Tables Vol C Tables 4.2.6.8 and 6.1.1.4'
I I -0.4742 1.8119 'International Tables Vol C Tables 4.2.6.8 and 6.1.1.4'

loop_
_geom_angle_atom_site_label_1
_geom_angle_atom_site_label_2
_geom_angle_atom_site_label_3
_geom_angle
C1 N1 C35 121.2(3)
C1 N1 C3 112.5(3)
C35 N1 C3 125.9(3)
C1 N2 C25 121.0(3)
C1 N2 C4 112.0(3)
C25 N2 C4 126.1(3)
C2 N3 C3 112.3(3)
C2 N3 C36 119.5(3)
C3 N3 C36 125.7(3)
C2 N4 C4 113.4(3)
C2 N4 C26 119.9(4)
C4 N4 C26 126.5(3)
C5 N5 C25 121.8(3)
C5 N5 C7 112.7(3)
C25 N5 C7 122.1(3)
C5 N6 C8 112.8(3)
C5 N6 C27 122.1(3)
C8 N6 C27 122.5(3)
C6 N7 C7 111.9(3)
C6 N7 C26 122.5(4)
C7 N7 C26 122.6(3)
C6 N8 C8 113.0(3)
C6 N8 C28 122.8(3)
C8 N8 C28 123.0(3)
C9 N9 C27 121.4(3)
C9 N9 C11 112.3(3)
C27 N9 C11 125.9(3)
C9 N10 C12 113.2(3)
C9 N10 C29 120.8(3)
C12 N10 C29 126.0(3)
C10 N11 C28 121.5(3)
C10 N11 C11 112.6(3)
C28 N11 C11 125.9(3)
C10 N12 C30 119.7(3)
C10 N12 C12 112.0(3)
C30 N12 C12 125.2(3)
C13 N13 C29 122.5(3)
C13 N13 C15 112.2(3)
C29 N13 C15 123.7(3)
C13 N14 C16 111.9(3)
C13 N14 C31 122.3(4)
C16 N14 C31 122.6(3)
C14 N15 C30 121.2(4)
C14 N15 C15 111.4(3)
C30 N15 C15 121.0(3)
C14 N16 C16 112.6(3)
C14 N16 C32 122.2(4)
C16 N16 C32 123.2(4)
C17 N17 C19 113.5(3)
C17 N17 C31 119.3(3)
C19 N17 C31 126.0(3)
C17 N18 C33 121.3(3)
C17 N18 C20 112.0(3)
C33 N18 C20 126.6(3)
C18 N19 C32 122.2(4)
C18 N19 C19 111.8(3)
C32 N19 C19 125.5(3)
C18 N20 C34 120.9(3)
C18 N20 C20 113.0(3)
C34 N20 C20 126.1(3)
C21 N21 C33 123.4(3)
C21 N21 C23 111.9(3)
C33 N21 C23 121.8(3)
C21 N22 C24 112.5(3)
C21 N22 C35 122.7(3)
C24 N22 C35 124.1(3)
C22 N23 C23 111.8(3)
C22 N23 C34 124.6(3)
C23 N23 C34 123.1(3)
C22 N24 C36 121.2(3)
C22 N24 C24 111.0(3)
C36 N24 C24 122.0(3)
O1 C1 N2 124.9(4)
O1 C1 N1 125.5(4)
N2 C1 N1 109.6(3)
O2 C2 N4 126.2(4)
O2 C2 N3 125.9(4)
N4 C2 N3 107.8(3)
N1 C3 N3 112.3(3)
N1 C3 C37 111.6(3)
N3 C3 C37 111.6(3)
N1 C3 C4 102.7(3)
N3 C3 C4 102.7(3)
C37 C3 C4 115.3(3)
N4 C4 N2 113.3(3)
N4 C4 C38 111.8(4)
N2 C4 C38 110.6(3)
N4 C4 C3 102.8(3)
N2 C4 C3 102.7(3)
C38 C4 C3 115.2(3)
O3 C5 N5 126.7(4)
O3 C5 N6 126.0(4)
N5 C5 N6 107.3(3)
O4 C6 N8 126.3(4)
O4 C6 N7 126.1(4)
N8 C6 N7 107.6(4)
N7 C7 N5 114.0(3)
N7 C7 C8 103.2(3)
N5 C7 C8 103.1(3)
N8 C8 N6 115.3(3)
N8 C8 C7 102.7(3)
N6 C8 C7 103.2(3)
O5 C9 N10 125.7(4)
O5 C9 N9 125.3(3)
N10 C9 N9 109.0(3)
O6 C10 N11 125.3(4)
O6 C10 N12 125.4(4)
N11 C10 N12 109.3(3)
N11 C11 N9 113.3(3)
N11 C11 C39 112.1(3)
N9 C11 C39 110.8(3)
N11 C11 C12 102.7(3)
N9 C11 C12 102.2(3)
C39 C11 C12 115.2(3)
N10 C12 N12 112.5(3)
N10 C12 C40 111.5(3)
N12 C12 C40 112.0(3)
N10 C12 C11 102.6(3)
N12 C12 C11 102.4(3)
C40 C12 C11 115.2(3)
O7 C13 N13 126.2(4)
O7 C13 N14 125.6(4)
N13 C13 N14 108.2(4)
O8 C14 N15 126.5(4)
O8 C14 N16 126.1(4)
N15 C14 N16 107.5(4)
N13 C15 N15 115.0(3)
N13 C15 C16 103.6(3)
N15 C15 C16 103.5(3)
N14 C16 N16 115.6(3)
N14 C16 C15 103.1(3)
N16 C16 C15 103.4(3)
O9 C17 N17 126.2(4)
O9 C17 N18 124.6(4)
N17 C17 N18 109.2(4)
O10 C18 N19 125.0(4)
O10 C18 N20 125.6(4)
N19 C18 N20 109.4(4)
N17 C19 N19 112.5(3)
N17 C19 C41 113.6(3)
N19 C19 C41 109.5(4)
N17 C19 C20 102.6(3)
N19 C19 C20 103.0(3)
C41 C19 C20 115.1(3)
N18 C20 N20 113.1(3)
N18 C20 C42 111.6(3)
N20 C20 C42 111.5(3)
N18 C20 C19 102.8(3)
N20 C20 C19 102.1(3)
C42 C20 C19 115.2(3)
O11 C21 N22 126.4(3)
O11 C21 N21 125.7(4)
N22 C21 N21 107.9(3)
O12 C22 N24 126.2(4)
O12 C22 N23 125.0(3)
N24 C22 N23 108.8(3)
N23 C23 N21 114.2(3)
N23 C23 C24 104.3(3)
N21 C23 C24 102.4(3)
N22 C24 N24 114.8(3)
N22 C24 C23 104.2(3)
N24 C24 C23 102.9(3)
N5 C25 N2 112.5(3)
N4 C26 N7 113.7(3)
N6 C27 N9 113.5(3)
N11 C28 N8 113.3(3)
N13 C29 N10 113.7(3)
N15 C30 N12 113.2(3)
N14 C31 N17 112.0(3)
N19 C32 N16 113.4(3)
N18 C33 N21 113.7(3)
N23 C34 N20 114.4(3)
N1 C35 N22 114.5(3)
N24 C36 N3 114.2(3)
C61 N52 C57 120.9(3)
C61 N52 C63 120.1(3)
C57 N52 C63 119.0(3)
C52 N51 C56 120.1(13)
C52 N51 C62 121.0(15)
C56 N51 C62 118.8(16)
N51 C52 C53 120.2(11)
C52 C53 C54 122.6(10)
C56 C55 C54 122.6(13)
N51 C56 C55 121.0(14)
C56A N51A C52A 120.5(8)
C56A N51A C62A 120.5(10)
C52A N51A C62A 118.9(10)
N51A C52A C53A 121.2(7)
C52A C53A C54 119.1(6)
C54 C55A C56A 119.9(8)
N51A C56A C55A 120.3(8)
C55A C54 C55 19.3(8)
C55A C54 C53A 118.6(6)
C55 C54 C53A 110.5(8)
C55A C54 C53 109.3(7)
C55 C54 C53 112.8(9)
C53A C54 C53 32.7(5)
C55A C54 C59 121.6(5)
C55 C54 C59 124.8(8)
C53A C54 C59 119.6(4)
C53 C54 C59 121.7(6)
N52 C57 C58 120.6(4)
C57 C58 C59 120.1(4)
C58 C59 C60 118.1(4)
C58 C59 C54 120.9(3)
C60 C59 C54 120.9(3)
C61 C60 C59 119.9(4)
N52 C61 C60 120.4(4)

loop_
_geom_bond_atom_site_label_1
_geom_bond_atom_site_label_2
_geom_bond_distance
O1 C1 1.225(5)
O2 C2 1.216(5)
O3 C5 1.220(4)
O4 C6 1.230(5)
O5 C9 1.233(4)
O6 C10 1.229(5)
O7 C13 1.223(5)
O8 C14 1.209(5)
O9 C17 1.232(5)
O10 C18 1.231(4)
O11 C21 1.221(4)
O12 C22 1.228(4)
N1 C1 1.360(5)
N1 C35 1.442(5)
N1 C3 1.455(5)
N2 C1 1.361(5)
N2 C25 1.448(5)
N2 C4 1.462(5)
N3 C2 1.382(5)
N3 C3 1.462(5)
N3 C36 1.461(5)
N4 C2 1.375(5)
N4 C4 1.449(5)
N4 C26 1.453(5)
N5 C5 1.373(5)
N5 C25 1.448(5)
N5 C7 1.449(5)
N6 C5 1.375(5)
N6 C8 1.445(5)
N6 C27 1.444(4)
N7 C6 1.365(5)
N7 C7 1.444(5)
N7 C26 1.467(5)
N8 C6 1.365(5)
N8 C8 1.433(5)
N8 C28 1.456(5)
N9 C9 1.367(5)
N9 C27 1.449(5)
N9 C11 1.468(4)
N10 C9 1.359(5)
N10 C12 1.454(5)
N10 C29 1.459(5)
N11 C10 1.364(5)
N11 C28 1.450(5)
N11 C11 1.457(5)
N12 C10 1.366(5)
N12 C30 1.452(5)
N12 C12 1.465(5)
N13 C13 1.369(5)
N13 C29 1.443(5)
N13 C15 1.450(5)
N14 C13 1.384(5)
N14 C16 1.445(5)
N14 C31 1.445(5)
N15 C14 1.388(5)
N15 C30 1.445(5)
N15 C15 1.453(5)
N16 C14 1.385(6)
N16 C16 1.443(5)
N16 C32 1.470(5)
N17 C17 1.350(5)
N17 C19 1.449(5)
N17 C31 1.459(5)
N18 C17 1.379(5)
N18 C33 1.442(5)
N18 C20 1.458(5)
N19 C18 1.360(5)
N19 C32 1.442(5)
N19 C19 1.479(5)
N20 C18 1.367(5)
N20 C34 1.457(5)
N20 C20 1.466(5)
N21 C21 1.374(5)
N21 C33 1.443(4)
N21 C23 1.454(4)
N22 C21 1.364(5)
N22 C24 1.432(4)
N22 C35 1.440(4)
N23 C22 1.375(5)
N23 C23 1.440(4)
N23 C34 1.454(4)
N24 C22 1.370(5)
N24 C36 1.460(5)
N24 C24 1.470(4)
C3 C37 1.513(5)
C3 C4 1.577(5)
C4 C38 1.537(5)
C7 C8 1.556(5)
C11 C39 1.525(5)
C11 C12 1.584(5)
C12 C40 1.519(5)
C15 C16 1.555(5)
C19 C41 1.543(5)
C19 C20 1.586(5)
C20 C42 1.509(5)
C23 C24 1.542(5)
N52 C61 1.340(5)
N52 C57 1.349(5)
N52 C63 1.474(5)
C62 N51 1.488(13)
N51 C52 1.336(12)
N51 C56 1.337(12)
C52 C53 1.357(11)
C53 C54 1.426(13)
C55 C56 1.360(12)
C55 C54 1.39(2)
C62A N51A 1.490(8)
N51A C56A 1.341(10)
N51A C52A 1.344(9)
C52A C53A 1.348(8)
C53A C54 1.403(7)
C55A C54 1.364(12)
C55A C56A 1.368(8)
C54 C59 1.485(5)
C57 C58 1.365(5)
C58 C59 1.385(5)
C59 C60 1.394(5)
C60 C61 1.371(5)
